data_7125126
loop_
_publ_author_name
'Erickson, Jeremy D.'
'Lai, Ting Yi'
'Liptrot, David J.'
'Olmstead, Marilyn M.'
'Power, Philip P.'

_publ_section_title
;
 Catalytic dehydrocoupling of amines and boranes by an incipient tin(ii)
 hydride.
;
_journal_issue 94
_journal_name_full 'Chemical communications (Cambridge, England)'
_journal_page_first 13656
_journal_page_last 13659
_journal_paper_doi 10.1039/c6cc06963k
_journal_volume 52
_journal_year 2016
_chemical_formula_moiety 'C52 H60.15 N Sn2, 2(C3.5 H4)'
_chemical_formula_sum 'C59 H69 N Sn2'
_chemical_formula_weight 1029.53
_chemical_properties_physical ', Air-sensitive,Moisture-sensitive'
_space_group_crystal_system monoclinic
_space_group_IT_number 15
_space_group_name_Hall '-C 2yc'
_space_group_name_H-M_alt 'C 1 2/c 1'
_atom_sites_solution_hydrogens mixed
_atom_sites_solution_primary dual
_atom_sites_solution_secondary difmap
_audit_creation_method SHELXL-2014/7
_audit_update_record
;
2016-08-20 deposited with the CCDC.
2016-09-30 downloaded from the CCDC.
;
_cell_angle_alpha 90
_cell_angle_beta 122.3359(11)
_cell_angle_gamma 90
_cell_formula_units_Z 8
_cell_length_a 25.5341(12)
_cell_length_b 22.0810(11)
_cell_length_c 21.1566(16)
_cell_measurement_reflns_used 9298
_cell_measurement_temperature 100(2)
_cell_measurement_theta_max 27.5
_cell_measurement_theta_min 2.59
_cell_volume 10078.7(10)
_computing_cell_refinement 'SAINT (Bruker, 2016)'
_computing_data_collection 'Apex 3 (Bruker, 2016)'
_computing_data_reduction 'SAINT (Bruker, 2016)'
_computing_publication_material 'SHELXL-2014/7 (Sheldrick, 2014)'
_computing_structure_refinement 'SHELXL-2014/7 (Sheldrick, 2014)'
_computing_structure_solution 'SHELXT (Sheldrick, 2015)'
_diffrn_ambient_temperature 100(2)
_diffrn_detector_area_resol_mean 10.82
_diffrn_measured_fraction_theta_full 0.999
_diffrn_measured_fraction_theta_max 0.997
_diffrn_measurement_device_type 'Bruker Kappa DUO'
_diffrn_measurement_method '\f and \w'
_diffrn_radiation_type MoK\a
_diffrn_radiation_wavelength 0.71073
_diffrn_reflns_av_R_equivalents 0.0549
_diffrn_reflns_av_unetI/netI 0.0197
_diffrn_reflns_Laue_measured_fraction_full 0.999
_diffrn_reflns_Laue_measured_fraction_max 0.997
_diffrn_reflns_limit_h_max 33
_diffrn_reflns_limit_h_min -33
_diffrn_reflns_limit_k_max 28
_diffrn_reflns_limit_k_min -28
_diffrn_reflns_limit_l_max 27
_diffrn_reflns_limit_l_min -27
_diffrn_reflns_number 168181
_diffrn_reflns_point_group_measured_fraction_full 0.999
_diffrn_reflns_point_group_measured_fraction_max 0.997
_diffrn_reflns_theta_full 25.242
_diffrn_reflns_theta_max 27.565
_diffrn_reflns_theta_min 2.168
_diffrn_source microsource
_exptl_absorpt_coefficient_mu 1.029
_exptl_absorpt_correction_T_max 0.883
_exptl_absorpt_correction_T_min 0.795
_exptl_absorpt_correction_type analytical
_exptl_absorpt_process_details 'SADABS (Sheldrick, 2015)'
_exptl_crystal_colour yellow
_exptl_crystal_density_diffrn 1.357
_exptl_crystal_description block
_exptl_crystal_F_000 4240
_exptl_crystal_size_max 0.460
_exptl_crystal_size_mid 0.312
_exptl_crystal_size_min 0.184
_refine_diff_density_max 6.096
_refine_diff_density_min -2.388
_refine_diff_density_rms 0.118
_refine_ls_extinction_method none
_refine_ls_goodness_of_fit_ref 1.052
_refine_ls_hydrogen_treatment mixed
_refine_ls_matrix_type full
_refine_ls_number_parameters 581
_refine_ls_number_reflns 11633
_refine_ls_number_restraints 2
_refine_ls_restrained_S_all 1.052
_refine_ls_R_factor_all 0.0525
_refine_ls_R_factor_gt 0.0426
_refine_ls_shift/su_max 0.003
_refine_ls_shift/su_mean 0.000
_refine_ls_structure_factor_coef Fsqd
_refine_ls_weighting_details 'w=1/[\s^2^(Fo^2^)+(0.0479P)^2^+83.7112P] where P=(Fo^2^+2Fc^2^)/3'
_refine_ls_weighting_scheme calc
_refine_ls_wR_factor_gt 0.1090
_refine_ls_wR_factor_ref 0.1123
_reflns_Friedel_coverage 0.000
_reflns_number_gt 10305
_reflns_number_total 11633
_reflns_threshold_expression 'I > 2\s(I)'
_cod_data_source_file c6cc06963k2.cif
_cod_data_source_block je93x
_cod_original_sg_symbol_H-M 'C 2/c'
_cod_database_code 7125126
_shelx_shelxl_version_number 2014/7
_shelx_space_group_comment
;
The symmetry employed for this shelxl refinement is uniquely defined
by the following loop, which should always be used as a source of
symmetry information in preference to the above space-group names.
They are only intended as comments.
;
_shelx_estimated_absorpt_t_min 0.649
_shelx_estimated_absorpt_t_max 0.833

loop_
_space_group_symop_operation_xyz
'x, y, z'
'-x, y, -z+1/2'
'x+1/2, y+1/2, z'
'-x+1/2, y+1/2, -z+1/2'
'-x, -y, -z'
'x, -y, z-1/2'
'-x+1/2, -y+1/2, -z'
'x+1/2, -y+1/2, z-1/2'

loop_
_atom_site_label
_atom_site_type_symbol
_atom_site_fract_x
_atom_site_fract_y
_atom_site_fract_z
_atom_site_U_iso_or_equiv
_atom_site_adp_type
_atom_site_occupancy
_atom_site_site_symmetry_order
_atom_site_calc_flag
_atom_site_refinement_flags_posn
_atom_site_refinement_flags_adp
_atom_site_refinement_flags_occupancy
_atom_site_disorder_assembly
_atom_site_disorder_group
Sn1 Sn 0.78315(2) 0.59406(2) 0.84344(2) 0.01718(7) Uani 1 1 d D . . . .
Sn2 Sn 0.69971(2) 0.57332(2) 0.66520(2) 0.02163(7) Uani 1 1 d D . . . .
H1 H 0.7416(15) 0.5550(8) 0.7595(4) 0.020 Uiso 1 1 d D U . . .
N1 N 0.74579(12) 0.65324(13) 0.74187(15) 0.0160(5) Uani 1 1 d . . . . .
C1 C 0.79183(16) 0.67891(17) 0.7270(2) 0.0226(7) Uani 1 1 d . . . . .
H1A H 0.8169 0.6454 0.7254 0.027 Uiso 1 1 calc R U . . .
H1B H 0.8202 0.7058 0.7690 0.027 Uiso 1 1 calc R U . . .
C2 C 0.7636(2) 0.7146(2) 0.6545(2) 0.0381(10) Uani 1 1 d . . . . .
H2A H 0.7336 0.6891 0.6127 0.057 Uiso 1 1 calc R U . . .
H2B H 0.7964 0.7270 0.6464 0.057 Uiso 1 1 calc R U . . .
H2C H 0.7426 0.7506 0.6576 0.057 Uiso 1 1 calc R U . . .
C3 C 0.70436(15) 0.70004(15) 0.74196(18) 0.0182(6) Uani 1 1 d . . . . .
H3A H 0.6743 0.6800 0.7510 0.022 Uiso 1 1 calc R U . . .
H3B H 0.6806 0.7188 0.6917 0.022 Uiso 1 1 calc R U . . .
C4 C 0.73712(18) 0.74974(17) 0.7996(2) 0.0281(8) Uani 1 1 d . . . . .
H4A H 0.7639 0.7727 0.7882 0.042 Uiso 1 1 calc R U . . .
H4B H 0.7623 0.7317 0.8495 0.042 Uiso 1 1 calc R U . . .
H4C H 0.7063 0.7770 0.7984 0.042 Uiso 1 1 calc R U . . .
C5 C 0.87926(14) 0.58218(14) 0.86662(16) 0.0138(6) Uani 1 1 d . . . . .
C6 C 0.90146(14) 0.54571(14) 0.83083(17) 0.0148(6) Uani 1 1 d . . . . .
C7 C 0.96478(15) 0.54469(16) 0.85720(19) 0.0197(6) Uani 1 1 d . . . . .
H7 H 0.9790 0.5203 0.8323 0.024 Uiso 1 1 calc R U . . .
C8 C 1.00721(16) 0.57861(16) 0.9189(2) 0.0222(7) Uani 1 1 d . . . . .
H8 H 1.0500 0.5777 0.9358 0.027 Uiso 1 1 calc R U . . .
C9 C 0.98652(15) 0.61395(15) 0.95550(18) 0.0194(6) Uani 1 1 d . . . . .
H9 H 1.0153 0.6370 0.9981 0.023 Uiso 1 1 calc R U . . .
C10 C 0.92355(14) 0.61579(14) 0.92998(16) 0.0142(6) Uani 1 1 d . . . . .
C11 C 0.85944(14) 0.50576(14) 0.76564(17) 0.0148(6) Uani 1 1 d . . . . .
C12 C 0.84914(15) 0.51702(15) 0.69410(18) 0.0172(6) Uani 1 1 d . . . . .
C13 C 0.80888(16) 0.47929(16) 0.63462(18) 0.0205(7) Uani 1 1 d . . . . .
H13 H 0.8020 0.4870 0.5866 0.025 Uiso 1 1 calc R U . . .
C14 C 0.77866(16) 0.43111(16) 0.64322(19) 0.0222(7) Uani 1 1 d . . . . .
C15 C 0.79117(16) 0.41903(15) 0.71476(19) 0.0213(7) Uani 1 1 d . . . . .
H15 H 0.7717 0.3854 0.7219 0.026 Uiso 1 1 calc R U . . .
C16 C 0.83156(15) 0.45505(15) 0.77606(18) 0.0176(6) Uani 1 1 d . . . . .
C17 C 0.87973(18) 0.56837(17) 0.6790(2) 0.0251(7) Uani 1 1 d . . . . .
H17A H 0.8913 0.6002 0.7165 0.038 Uiso 1 1 calc R U . . .
H17B H 0.8509 0.5849 0.6291 0.038 Uiso 1 1 calc R U . . .
H17C H 0.9170 0.5535 0.6816 0.038 Uiso 1 1 calc R U . . .
C18 C 0.73260(19) 0.39330(19) 0.5767(2) 0.0325(9) Uani 1 1 d . . . . .
H18A H 0.7319 0.3520 0.5934 0.049 Uiso 1 1 calc R U . . .
H18B H 0.7448 0.3921 0.5400 0.049 Uiso 1 1 calc R U . . .
H18C H 0.6912 0.4113 0.5538 0.049 Uiso 1 1 calc R U . . .
C19 C 0.84450(17) 0.43792(16) 0.8522(2) 0.0236(7) Uani 1 1 d . . . . .
H19A H 0.8178 0.4617 0.8631 0.035 Uiso 1 1 calc R U . . .
H19B H 0.8880 0.4463 0.8902 0.035 Uiso 1 1 calc R U . . .
H19C H 0.8361 0.3947 0.8528 0.035 Uiso 1 1 calc R U . . .
C20 C 0.90361(14) 0.65376(14) 0.97260(16) 0.0147(6) Uani 1 1 d . . . . .
C21 C 0.89137(15) 0.62613(15) 1.02329(17) 0.0183(6) Uani 1 1 d . . . . .
C22 C 0.86993(16) 0.66133(17) 1.05938(18) 0.0219(7) Uani 1 1 d . . . . .
H22 H 0.8611 0.6425 1.0931 0.026 Uiso 1 1 calc R U . . .
C23 C 0.86104(16) 0.72353(17) 1.04735(19) 0.0230(7) Uani 1 1 d . . . . .
C24 C 0.87623(15) 0.75034(15) 1.00032(18) 0.0199(6) Uani 1 1 d . . . . .
H24 H 0.8718 0.7930 0.9933 0.024 Uiso 1 1 calc R U . . .
C25 C 0.89784(14) 0.71705(15) 0.96263(17) 0.0163(6) Uani 1 1 d . . . . .
C26 C 0.90022(19) 0.55902(16) 1.0383(2) 0.0257(7) Uani 1 1 d . . . . .
H26A H 0.8655 0.5372 0.9966 0.039 Uiso 1 1 calc R U . . .
H26B H 0.9018 0.5499 1.0846 0.039 Uiso 1 1 calc R U . . .
H26C H 0.9391 0.5463 1.0433 0.039 Uiso 1 1 calc R U . . .
C27 C 0.8358(2) 0.7606(2) 1.0852(2) 0.0339(9) Uani 1 1 d . . . . .
H27A H 0.8597 0.7520 1.1390 0.051 Uiso 1 1 calc R U . . .
H27B H 0.7922 0.7500 1.0642 0.051 Uiso 1 1 calc R U . . .
H27C H 0.8390 0.8037 1.0771 0.051 Uiso 1 1 calc R U . . .
C28 C 0.91540(16) 0.74946(15) 0.91387(19) 0.0215(7) Uani 1 1 d . . . . .
H28A H 0.8918 0.7873 0.8954 0.032 Uiso 1 1 calc R U . . .
H28B H 0.9060 0.7236 0.8714 0.032 Uiso 1 1 calc R U . . .
H28C H 0.9598 0.7586 0.9431 0.032 Uiso 1 1 calc R U . . .
C29 C 0.60505(15) 0.57923(14) 0.64775(17) 0.0158(6) Uani 1 1 d . . . . .
C30 C 0.58256(15) 0.54273(15) 0.68304(17) 0.0170(6) Uani 1 1 d . . . . .
C31 C 0.51980(16) 0.54385(16) 0.65914(19) 0.0212(7) Uani 1 1 d . . . . .
H31 H 0.5057 0.5198 0.6844 0.025 Uiso 1 1 calc R U . . .
C32 C 0.47789(16) 0.57943(18) 0.5992(2) 0.0247(7) Uani 1 1 d . . . . .
H32 H 0.4352 0.5793 0.5829 0.030 Uiso 1 1 calc R U . . .
C33 C 0.49877(16) 0.61521(17) 0.56333(19) 0.0223(7) Uani 1 1 d . . . . .
H33 H 0.4702 0.6398 0.5223 0.027 Uiso 1 1 calc R U . . .
C34 C 0.56134(15) 0.61549(15) 0.58687(17) 0.0168(6) Uani 1 1 d . . . . .
C35 C 0.62402(15) 0.50115(15) 0.74665(18) 0.0183(6) Uani 1 1 d . . . . .
C36 C 0.64517(15) 0.51893(16) 0.82023(19) 0.0199(6) Uani 1 1 d . . . . .
C37 C 0.68329(17) 0.47975(18) 0.8791(2) 0.0263(7) Uani 1 1 d . . . . .
H37 H 0.6978 0.4919 0.9289 0.032 Uiso 1 1 calc R U . . .
C38 C 0.70065(18) 0.42340(18) 0.8669(2) 0.0300(8) Uani 1 1 d . . . . .
C39 C 0.67835(19) 0.40626(17) 0.7937(2) 0.0302(8) Uani 1 1 d . . . . .
H39 H 0.6892 0.3676 0.7844 0.036 Uiso 1 1 calc R U . . .
C40 C 0.64039(17) 0.44414(16) 0.7333(2) 0.0237(7) Uani 1 1 d . . . . .
C41 C 0.62874(17) 0.58010(17) 0.8358(2) 0.0240(7) Uani 1 1 d . . . . .
H41A H 0.6411 0.6116 0.8137 0.036 Uiso 1 1 calc R U . . .
H41B H 0.6505 0.5863 0.8900 0.036 Uiso 1 1 calc R U . . .
H41C H 0.5839 0.5823 0.8139 0.036 Uiso 1 1 calc R U . . .
C42 C 0.7440(2) 0.3829(2) 0.9320(3) 0.0444(11) Uani 1 1 d . . . . .
H42A H 0.7364 0.3405 0.9157 0.067 Uiso 1 1 calc R U . . .
H42B H 0.7365 0.3884 0.9726 0.067 Uiso 1 1 calc R U . . .
H42C H 0.7870 0.3935 0.9500 0.067 Uiso 1 1 calc R U . . .
C43 C 0.6169(2) 0.42288(19) 0.6544(2) 0.0350(9) Uani 1 1 d . . . . .
H43A H 0.5719 0.4172 0.6273 0.052 Uiso 1 1 calc R U . . .
H43B H 0.6369 0.3844 0.6563 0.052 Uiso 1 1 calc R U . . .
H43C H 0.6268 0.4533 0.6286 0.052 Uiso 1 1 calc R U . . .
C44 C 0.58036(14) 0.65542(16) 0.54531(17) 0.0176(6) Uani 1 1 d . . . . .
C45 C 0.59235(15) 0.63066(17) 0.49272(17) 0.0205(7) Uani 1 1 d . . . . .
C46 C 0.61085(16) 0.66863(19) 0.45590(18) 0.0243(7) Uani 1 1 d . . . . .
H46 H 0.6194 0.6517 0.4211 0.029 Uiso 1 1 calc R U . . .
C47 C 0.61722(16) 0.73077(18) 0.46850(18) 0.0240(7) Uani 1 1 d . . . . .
C48 C 0.60258(15) 0.75511(17) 0.51788(18) 0.0216(7) Uani 1 1 d . . . . .
H48 H 0.6057 0.7976 0.5260 0.026 Uiso 1 1 calc R U . . .
C49 C 0.58348(15) 0.71862(16) 0.55563(17) 0.0184(6) Uani 1 1 d . . . . .
C50 C 0.58212(18) 0.56433(18) 0.4727(2) 0.0272(8) Uani 1 1 d . . . . .
H50A H 0.6026 0.5400 0.5185 0.041 Uiso 1 1 calc R U . . .
H50B H 0.5996 0.5542 0.4425 0.041 Uiso 1 1 calc R U . . .
H50C H 0.5376 0.5556 0.4439 0.041 Uiso 1 1 calc R U . . .
C51 C 0.63896(19) 0.7709(2) 0.4296(2) 0.0345(9) Uani 1 1 d . . . . .
H51A H 0.6256 0.8126 0.4290 0.052 Uiso 1 1 calc R U . . .
H51B H 0.6212 0.7568 0.3782 0.052 Uiso 1 1 calc R U . . .
H51C H 0.6843 0.7695 0.4564 0.052 Uiso 1 1 calc R U . . .
C52 C 0.56429(16) 0.74847(16) 0.60457(19) 0.0214(7) Uani 1 1 d . . . . .
H52A H 0.5199 0.7577 0.5746 0.032 Uiso 1 1 calc R U . . .
H52B H 0.5877 0.7861 0.6254 0.032 Uiso 1 1 calc R U . . .
H52C H 0.5728 0.7210 0.6454 0.032 Uiso 1 1 calc R U . . .
C53 C 0.5000 0.6867(2) 0.2500 0.0253(10) Uani 1 2 d S T P . .
C55 C 0.47675(18) 0.71934(19) 0.2860(2) 0.0277(8) Uani 1 1 d . . . . .
H55 H 0.4606 0.6982 0.3111 0.033 Uiso 1 1 calc R U . . .
C56 C 0.47666(18) 0.78211(19) 0.2861(2) 0.0289(8) Uani 1 1 d . . . . .
H56 H 0.4605 0.8035 0.3111 0.035 Uiso 1 1 calc R U . . .
C57 C 0.5000 0.8136(3) 0.2500 0.0278(11) Uani 1 2 d S T P . .
H57 H 0.5000 0.8567 0.2500 0.033 Uiso 1 2 calc R U P . .
C58 C 0.5000 0.6186(3) 0.2500 0.0369(13) Uani 1 2 d S T P . .
H58A H 0.5278 0.6038 0.3012 0.055 Uiso 0.5 1 calc R U P A -1
H58B H 0.5143 0.6038 0.2181 0.055 Uiso 0.5 1 calc R U P A -1
H58C H 0.4579 0.6038 0.2307 0.055 Uiso 0.5 1 calc R U P A -1
C59 C 1.0000 0.2852(2) 0.7500 0.0265(11) Uani 1 2 d S T P . .
C60 C 0.95860(18) 0.31772(19) 0.7604(2) 0.0280(8) Uani 1 1 d . . . . .
H60 H 0.9297 0.2966 0.7675 0.034 Uiso 1 1 calc R U . . .
C61 C 0.95866(19) 0.38013(19) 0.7607(2) 0.0291(8) Uani 1 1 d . . . . .
H61 H 0.9301 0.4015 0.7682 0.035 Uiso 1 1 calc R U . . .
C62 C 1.0000 0.4118(2) 0.7500 0.0271(11) Uani 1 2 d S T P . .
H62 H 1.0000 0.4548 0.7500 0.033 Uiso 1 2 calc R U P . .
C63 C 1.0000 0.2168(3) 0.7500 0.055(2) Uani 1 2 d S T P . .
H63A H 1.0109 0.2020 0.7993 0.083 Uiso 0.5 1 calc R U P B -1
H63B H 1.0304 0.2020 0.7389 0.083 Uiso 0.5 1 calc R U P B -1
H63C H 0.9587 0.2020 0.7118 0.083 Uiso 0.5 1 calc R U P B -1

loop_
_atom_site_aniso_label
_atom_site_aniso_U_11
_atom_site_aniso_U_22
_atom_site_aniso_U_33
_atom_site_aniso_U_23
_atom_site_aniso_U_13
_atom_site_aniso_U_12
Sn1 0.01173(11) 0.01855(12) 0.01929(11) 0.00433(8) 0.00698(9) 0.00112(8)
Sn2 0.01338(11) 0.02317(13) 0.02405(12) -0.00705(9) 0.00714(9) 0.00201(8)
N1 0.0126(12) 0.0174(13) 0.0181(12) 0.0011(10) 0.0082(10) 0.0011(10)
C1 0.0148(15) 0.0278(18) 0.0250(16) 0.0047(14) 0.0105(13) -0.0005(13)
C2 0.029(2) 0.051(3) 0.038(2) 0.021(2) 0.0203(18) 0.0057(19)
C3 0.0128(14) 0.0180(16) 0.0195(14) 0.0012(12) 0.0057(12) 0.0033(12)
C4 0.0246(18) 0.0214(18) 0.0310(18) -0.0048(14) 0.0100(15) 0.0021(14)
C5 0.0138(14) 0.0116(14) 0.0136(13) 0.0001(10) 0.0058(11) 0.0014(11)
C6 0.0121(14) 0.0133(14) 0.0153(13) -0.0021(11) 0.0049(11) -0.0007(11)
C7 0.0141(15) 0.0196(16) 0.0239(16) -0.0052(13) 0.0091(13) 0.0019(12)
C8 0.0111(14) 0.0228(17) 0.0280(17) -0.0057(13) 0.0073(13) 0.0012(12)
C9 0.0124(14) 0.0183(16) 0.0195(15) -0.0051(12) 0.0033(12) -0.0013(12)
C10 0.0131(14) 0.0109(13) 0.0146(13) -0.0001(11) 0.0047(11) 0.0017(11)
C11 0.0124(14) 0.0129(14) 0.0170(14) -0.0035(11) 0.0064(11) -0.0001(11)
C12 0.0159(15) 0.0158(15) 0.0199(15) -0.0029(12) 0.0096(12) 0.0007(12)
C13 0.0200(16) 0.0227(17) 0.0167(14) -0.0040(12) 0.0085(13) 0.0023(13)
C14 0.0183(16) 0.0190(16) 0.0219(16) -0.0080(13) 0.0058(13) -0.0001(13)
C15 0.0199(16) 0.0145(15) 0.0253(16) -0.0035(12) 0.0093(14) -0.0022(12)
C16 0.0168(15) 0.0137(15) 0.0204(15) -0.0016(12) 0.0087(12) 0.0016(12)
C17 0.0300(19) 0.0251(18) 0.0251(17) -0.0028(14) 0.0181(15) -0.0052(15)
C18 0.027(2) 0.031(2) 0.0255(18) -0.0125(15) 0.0048(15) -0.0079(16)
C19 0.0264(18) 0.0161(16) 0.0248(17) 0.0034(13) 0.0114(14) 0.0000(13)
C20 0.0108(13) 0.0144(14) 0.0129(13) -0.0027(11) 0.0023(11) 0.0006(11)
C21 0.0191(15) 0.0167(16) 0.0147(13) -0.0012(11) 0.0061(12) 0.0008(12)
C22 0.0229(17) 0.0260(18) 0.0146(14) -0.0023(12) 0.0086(13) -0.0002(14)
C23 0.0190(16) 0.0258(18) 0.0192(15) -0.0069(13) 0.0069(13) 0.0036(13)
C24 0.0158(15) 0.0146(15) 0.0202(15) -0.0048(12) 0.0036(12) 0.0015(12)
C25 0.0121(14) 0.0145(15) 0.0144(13) -0.0015(11) 0.0019(11) 0.0003(11)
C26 0.035(2) 0.0195(17) 0.0204(16) 0.0059(13) 0.0134(15) 0.0033(15)
C27 0.036(2) 0.037(2) 0.0309(19) -0.0128(17) 0.0192(18) 0.0055(18)
C28 0.0208(16) 0.0155(16) 0.0219(15) 0.0003(12) 0.0073(13) -0.0023(13)
C29 0.0151(14) 0.0155(15) 0.0147(13) -0.0029(11) 0.0065(12) 0.0000(11)
C30 0.0170(15) 0.0159(15) 0.0153(14) -0.0032(11) 0.0068(12) -0.0003(12)
C31 0.0178(16) 0.0242(17) 0.0224(15) -0.0009(13) 0.0112(13) -0.0032(13)
C32 0.0139(15) 0.034(2) 0.0258(17) 0.0004(14) 0.0102(14) 0.0009(14)
C33 0.0156(15) 0.0290(18) 0.0195(15) 0.0030(13) 0.0075(13) 0.0053(13)
C34 0.0139(14) 0.0198(16) 0.0144(13) -0.0012(11) 0.0061(11) 0.0019(12)
C35 0.0168(15) 0.0165(15) 0.0187(14) 0.0004(12) 0.0076(12) -0.0013(12)
C36 0.0162(15) 0.0230(17) 0.0213(15) 0.0005(13) 0.0105(13) -0.0038(13)
C37 0.0222(17) 0.034(2) 0.0204(16) 0.0053(14) 0.0100(14) -0.0033(15)
C38 0.0240(18) 0.027(2) 0.034(2) 0.0129(16) 0.0122(16) 0.0006(15)
C39 0.0275(19) 0.0166(17) 0.040(2) 0.0051(15) 0.0140(17) 0.0015(14)
C40 0.0224(17) 0.0162(16) 0.0277(17) -0.0020(13) 0.0102(14) -0.0030(13)
C41 0.0244(17) 0.0302(19) 0.0220(16) -0.0049(14) 0.0155(14) -0.0023(14)
C42 0.036(2) 0.043(3) 0.044(2) 0.025(2) 0.014(2) 0.009(2)
C43 0.040(2) 0.0213(19) 0.035(2) -0.0086(16) 0.0148(18) 0.0039(16)
C44 0.0109(14) 0.0253(17) 0.0120(13) 0.0016(12) 0.0032(11) 0.0033(12)
C45 0.0136(14) 0.0294(18) 0.0121(13) -0.0018(12) 0.0026(12) 0.0023(13)
C46 0.0182(16) 0.042(2) 0.0102(13) -0.0017(13) 0.0062(12) 0.0005(15)
C47 0.0168(16) 0.037(2) 0.0126(14) 0.0035(13) 0.0044(12) -0.0017(14)
C48 0.0165(15) 0.0247(18) 0.0179(15) 0.0050(12) 0.0055(12) 0.0027(13)
C49 0.0119(14) 0.0245(17) 0.0146(13) 0.0027(12) 0.0043(11) 0.0046(12)
C50 0.0264(18) 0.032(2) 0.0178(15) -0.0100(14) 0.0084(14) -0.0028(15)
C51 0.029(2) 0.052(3) 0.0233(17) 0.0045(17) 0.0144(16) -0.0069(18)
C52 0.0189(16) 0.0228(17) 0.0204(15) 0.0019(13) 0.0092(13) 0.0066(13)
C53 0.022(2) 0.024(3) 0.021(2) 0.000 0.0054(19) 0.000
C55 0.0285(19) 0.032(2) 0.0245(17) 0.0028(15) 0.0155(15) -0.0020(15)
C56 0.0255(18) 0.031(2) 0.0334(19) -0.0050(16) 0.0180(16) -0.0001(15)
C57 0.022(2) 0.022(3) 0.036(3) 0.000 0.013(2) 0.000
C58 0.040(3) 0.025(3) 0.032(3) 0.000 0.010(3) 0.000
C59 0.026(3) 0.020(2) 0.024(2) 0.000 0.007(2) 0.000
C60 0.0266(19) 0.033(2) 0.0282(18) 0.0085(15) 0.0168(15) -0.0008(15)
C61 0.034(2) 0.033(2) 0.0266(17) 0.0024(15) 0.0202(16) 0.0095(16)
C62 0.040(3) 0.018(2) 0.023(2) 0.000 0.016(2) 0.000
C63 0.042(4) 0.023(3) 0.072(5) 0.000 0.011(4) 0.000

loop_
_atom_type_symbol
_atom_type_description
_atom_type_scat_dispersion_real
_atom_type_scat_dispersion_imag
_atom_type_scat_source
C C 0.0033 0.0016 'International Tables Vol C Tables 4.2.6.8 and 6.1.1.4'
H H 0.0000 0.0000 'International Tables Vol C Tables 4.2.6.8 and 6.1.1.4'
N N 0.0061 0.0033 'International Tables Vol C Tables 4.2.6.8 and 6.1.1.4'
Sn Sn -0.6537 1.4246 'International Tables Vol C Tables 4.2.6.8 and 6.1.1.4'

loop_
_geom_angle_atom_site_label_1
_geom_angle_atom_site_label_2
_geom_angle_atom_site_label_3
_geom_angle
_geom_angle_site_symmetry_1
_geom_angle_site_symmetry_3
N1 Sn1 C5 97.60(10) . .
N1 Sn1 Sn2 44.44(7) . .
C5 Sn1 Sn2 101.56(8) . .
N1 Sn1 H1 66.1(6) . .
C5 Sn1 H1 99.4(13) . .
Sn2 Sn1 H1 21.7(6) . .
C29 Sn2 N1 100.04(10) . .
C29 Sn2 Sn1 99.44(8) . .
N1 Sn2 Sn1 44.18(7) . .
C29 Sn2 H1 98.6(13) . .
N1 Sn2 H1 65.9(6) . .
Sn1 Sn2 H1 21.7(6) . .
C3 N1 C1 112.5(3) . .
C3 N1 Sn1 110.07(19) . .
C1 N1 Sn1 116.5(2) . .
C3 N1 Sn2 116.68(19) . .
C1 N1 Sn2 108.3(2) . .
Sn1 N1 Sn2 91.38(10) . .
N1 C1 C2 114.3(3) . .
N1 C1 H1A 108.7 . .
C2 C1 H1A 108.7 . .
N1 C1 H1B 108.7 . .
C2 C1 H1B 108.7 . .
H1A C1 H1B 107.6 . .
C1 C2 H2A 109.5 . .
C1 C2 H2B 109.5 . .
H2A C2 H2B 109.5 . .
C1 C2 H2C 109.5 . .
H2A C2 H2C 109.5 . .
H2B C2 H2C 109.5 . .
N1 C3 C4 114.8(3) . .
N1 C3 H3A 108.6 . .
C4 C3 H3A 108.6 . .
N1 C3 H3B 108.6 . .
C4 C3 H3B 108.6 . .
H3A C3 H3B 107.5 . .
C3 C4 H4A 109.5 . .
C3 C4 H4B 109.5 . .
H4A C4 H4B 109.5 . .
C3 C4 H4C 109.5 . .
H4A C4 H4C 109.5 . .
H4B C4 H4C 109.5 . .
C6 C5 C10 117.3(3) . .
C6 C5 Sn1 130.8(2) . .
C10 C5 Sn1 111.8(2) . .
C7 C6 C5 120.2(3) . .
C7 C6 C11 117.6(3) . .
C5 C6 C11 122.2(3) . .
C8 C7 C6 121.4(3) . .
C8 C7 H7 119.3 . .
C6 C7 H7 119.3 . .
C7 C8 C9 119.3(3) . .
C7 C8 H8 120.3 . .
C9 C8 H8 120.3 . .
C8 C9 C10 120.3(3) . .
C8 C9 H9 119.9 . .
C10 C9 H9 119.9 . .
C9 C10 C5 121.5(3) . .
C9 C10 C20 118.2(3) . .
C5 C10 C20 120.3(3) . .
C16 C11 C12 119.2(3) . .
C16 C11 C6 119.8(3) . .
C12 C11 C6 120.9(3) . .
C13 C12 C11 119.1(3) . .
C13 C12 C17 118.3(3) . .
C11 C12 C17 122.7(3) . .
C14 C13 C12 122.3(3) . .
C14 C13 H13 118.9 . .
C12 C13 H13 118.9 . .
C13 C14 C15 118.0(3) . .
C13 C14 C18 120.9(3) . .
C15 C14 C18 121.1(3) . .
C16 C15 C14 121.7(3) . .
C16 C15 H15 119.1 . .
C14 C15 H15 119.1 . .
C15 C16 C11 119.5(3) . .
C15 C16 C19 118.7(3) . .
C11 C16 C19 121.8(3) . .
C12 C17 H17A 109.5 . .
C12 C17 H17B 109.5 . .
H17A C17 H17B 109.5 . .
C12 C17 H17C 109.5 . .
H17A C17 H17C 109.5 . .
H17B C17 H17C 109.5 . .
C14 C18 H18A 109.5 . .
C14 C18 H18B 109.5 . .
H18A C18 H18B 109.5 . .
C14 C18 H18C 109.5 . .
H18A C18 H18C 109.5 . .
H18B C18 H18C 109.5 . .
C16 C19 H19A 109.5 . .
C16 C19 H19B 109.5 . .
H19A C19 H19B 109.5 . .
C16 C19 H19C 109.5 . .
H19A C19 H19C 109.5 . .
H19B C19 H19C 109.5 . .
C21 C20 C25 119.8(3) . .
C21 C20 C10 119.9(3) . .
C25 C20 C10 120.3(3) . .
C22 C21 C20 119.3(3) . .
C22 C21 C26 119.5(3) . .
C20 C21 C26 121.2(3) . .
C21 C22 C23 121.6(3) . .
C21 C22 H22 119.2 . .
C23 C22 H22 119.2 . .
C24 C23 C22 118.3(3) . .
C24 C23 C27 121.0(3) . .
C22 C23 C27 120.7(4) . .
C23 C24 C25 122.3(3) . .
C23 C24 H24 118.8 . .
C25 C24 H24 118.8 . .
C24 C25 C20 118.6(3) . .
C24 C25 C28 119.6(3) . .
C20 C25 C28 121.9(3) . .
C21 C26 H26A 109.5 . .
C21 C26 H26B 109.5 . .
H26A C26 H26B 109.5 . .
C21 C26 H26C 109.5 . .
H26A C26 H26C 109.5 . .
H26B C26 H26C 109.5 . .
C23 C27 H27A 109.5 . .
C23 C27 H27B 109.5 . .
H27A C27 H27B 109.5 . .
C23 C27 H27C 109.5 . .
H27A C27 H27C 109.5 . .
H27B C27 H27C 109.5 . .
C25 C28 H28A 109.5 . .
C25 C28 H28B 109.5 . .
H28A C28 H28B 109.5 . .
C25 C28 H28C 109.5 . .
H28A C28 H28C 109.5 . .
H28B C28 H28C 109.5 . .
C30 C29 C34 117.2(3) . .
C30 C29 Sn2 125.9(2) . .
C34 C29 Sn2 115.9(2) . .
C31 C30 C29 120.7(3) . .
C31 C30 C35 117.2(3) . .
C29 C30 C35 122.2(3) . .
C32 C31 C30 121.0(3) . .
C32 C31 H31 119.5 . .
C30 C31 H31 119.5 . .
C31 C32 C33 119.3(3) . .
C31 C32 H32 120.3 . .
C33 C32 H32 120.3 . .
C32 C33 C34 120.6(3) . .
C32 C33 H33 119.7 . .
C34 C33 H33 119.7 . .
C33 C34 C29 121.1(3) . .
C33 C34 C44 117.5(3) . .
C29 C34 C44 121.4(3) . .
C40 C35 C36 119.7(3) . .
C40 C35 C30 120.8(3) . .
C36 C35 C30 119.5(3) . .
C37 C36 C35 119.1(3) . .
C37 C36 C41 120.3(3) . .
C35 C36 C41 120.5(3) . .
C38 C37 C36 121.9(3) . .
C38 C37 H37 119.1 . .
C36 C37 H37 119.1 . .
C39 C38 C37 118.1(3) . .
C39 C38 C42 121.3(4) . .
C37 C38 C42 120.7(4) . .
C38 C39 C40 121.9(4) . .
C38 C39 H39 119.0 . .
C40 C39 H39 119.0 . .
C39 C40 C35 119.3(3) . .
C39 C40 C43 119.7(3) . .
C35 C40 C43 121.0(3) . .
C36 C41 H41A 109.5 . .
C36 C41 H41B 109.5 . .
H41A C41 H41B 109.5 . .
C36 C41 H41C 109.5 . .
H41A C41 H41C 109.5 . .
H41B C41 H41C 109.5 . .
C38 C42 H42A 109.5 . .
C38 C42 H42B 109.5 . .
H42A C42 H42B 109.5 . .
C38 C42 H42C 109.5 . .
H42A C42 H42C 109.5 . .
H42B C42 H42C 109.5 . .
C40 C43 H43A 109.5 . .
C40 C43 H43B 109.5 . .
H43A C43 H43B 109.5 . .
C40 C43 H43C 109.5 . .
H43A C43 H43C 109.5 . .
H43B C43 H43C 109.5 . .
C49 C44 C45 119.2(3) . .
C49 C44 C34 120.1(3) . .
C45 C44 C34 120.6(3) . .
C46 C45 C44 119.4(3) . .
C46 C45 C50 119.2(3) . .
C44 C45 C50 121.3(3) . .
C45 C46 C47 121.9(3) . .
C45 C46 H46 119.0 . .
C47 C46 H46 119.0 . .
C46 C47 C48 118.3(3) . .
C46 C47 C51 121.1(3) . .
C48 C47 C51 120.6(4) . .
C47 C48 C49 121.6(3) . .
C47 C48 H48 119.2 . .
C49 C48 H48 119.2 . .
C48 C49 C44 119.5(3) . .
C48 C49 C52 118.8(3) . .
C44 C49 C52 121.7(3) . .
C45 C50 H50A 109.5 . .
C45 C50 H50B 109.5 . .
H50A C50 H50B 109.5 . .
C45 C50 H50C 109.5 . .
H50A C50 H50C 109.5 . .
H50B C50 H50C 109.5 . .
C47 C51 H51A 109.5 . .
C47 C51 H51B 109.5 . .
H51A C51 H51B 109.5 . .
C47 C51 H51C 109.5 . .
H51A C51 H51C 109.5 . .
H51B C51 H51C 109.5 . .
C49 C52 H52A 109.5 . .
C49 C52 H52B 109.5 . .
H52A C52 H52B 109.5 . .
C49 C52 H52C 109.5 . .
H52A C52 H52C 109.5 . .
H52B C52 H52C 109.5 . .
C55 C53 C55 117.6(5) 2_655 .
C55 C53 C58 121.2(3) 2_655 .
C55 C53 C58 121.2(3) . .
C56 C55 C53 121.4(4) . .
C56 C55 H55 119.3 . .
C53 C55 H55 119.3 . .
C57 C56 C55 120.1(4) . .
C57 C56 H56 120.0 . .
C55 C56 H56 120.0 . .
C56 C57 C56 119.5(5) . 2_655
C56 C57 H57 120.2 . .
C56 C57 H57 120.2 2_655 .
C53 C58 H58A 109.5 . .
C53 C58 H58B 109.5 . .
H58A C58 H58B 109.5 . .
C53 C58 H58C 109.5 . .
H58A C58 H58C 109.5 . .
H58B C58 H58C 109.5 . .
C60 C59 C60 117.8(5) 2_756 .
C60 C59 C63 121.1(2) 2_756 .
C60 C59 C63 121.1(2) . .
C61 C60 C59 121.2(4) . .
C61 C60 H60 119.4 . .
C59 C60 H60 119.4 . .
C60 C61 C62 120.4(4) . .
C60 C61 H61 119.8 . .
C62 C61 H61 119.8 . .
C61 C62 C61 119.1(5) 2_756 .
C61 C62 H62 120.4 2_756 .
C61 C62 H62 120.4 . .
C59 C63 H63A 109.5 . .
C59 C63 H63B 109.5 . .
H63A C63 H63B 109.5 . .
C59 C63 H63C 109.5 . .
H63A C63 H63C 109.5 . .
H63B C63 H63C 109.5 . .

loop_
_geom_bond_atom_site_label_1
_geom_bond_atom_site_label_2
_geom_bond_distance
_geom_bond_site_symmetry_2
Sn1 N1 2.245(3) .
Sn1 C5 2.246(3) .
Sn1 Sn2 3.2209(4) .
Sn1 H1 1.735(10) .
Sn2 C29 2.245(3) .
Sn2 N1 2.256(3) .
Sn2 H1 1.733(10) .
N1 C3 1.480(4) .
N1 C1 1.483(4) .
C1 C2 1.520(5) .
C1 H1A 0.9900 .
C1 H1B 0.9900 .
C2 H2A 0.9800 .
C2 H2B 0.9800 .
C2 H2C 0.9800 .
C3 C4 1.517(5) .
C3 H3A 0.9900 .
C3 H3B 0.9900 .
C4 H4A 0.9800 .
C4 H4B 0.9800 .
C4 H4C 0.9800 .
C5 C6 1.415(4) .
C5 C10 1.416(4) .
C6 C7 1.400(4) .
C6 C11 1.500(4) .
C7 C8 1.387(5) .
C7 H7 0.9500 .
C8 C9 1.388(5) .
C8 H8 0.9500 .
C9 C10 1.397(4) .
C9 H9 0.9500 .
C10 C20 1.505(4) .
C11 C16 1.406(5) .
C11 C12 1.413(4) .
C12 C13 1.397(4) .
C12 C17 1.505(5) .
C13 C14 1.382(5) .
C13 H13 0.9500 .
C14 C15 1.395(5) .
C14 C18 1.513(5) .
C15 C16 1.395(4) .
C15 H15 0.9500 .
C16 C19 1.510(5) .
C17 H17A 0.9800 .
C17 H17B 0.9800 .
C17 H17C 0.9800 .
C18 H18A 0.9800 .
C18 H18B 0.9800 .
C18 H18C 0.9800 .
C19 H19A 0.9800 .
C19 H19B 0.9800 .
C19 H19C 0.9800 .
C20 C21 1.407(4) .
C20 C25 1.409(4) .
C21 C22 1.391(5) .
C21 C26 1.507(5) .
C22 C23 1.393(5) .
C22 H22 0.9500 .
C23 C24 1.380(5) .
C23 C27 1.511(5) .
C24 C25 1.397(4) .
C24 H24 0.9500 .
C25 C28 1.507(5) .
C26 H26A 0.9800 .
C26 H26B 0.9800 .
C26 H26C 0.9800 .
C27 H27A 0.9800 .
C27 H27B 0.9800 .
C27 H27C 0.9800 .
C28 H28A 0.9800 .
C28 H28B 0.9800 .
C28 H28C 0.9800 .
C29 C30 1.412(4) .
C29 C34 1.417(4) .
C30 C31 1.399(5) .
C30 C35 1.500(4) .
C31 C32 1.385(5) .
C31 H31 0.9500 .
C32 C33 1.385(5) .
C32 H32 0.9500 .
C33 C34 1.396(4) .
C33 H33 0.9500 .
C34 C44 1.498(5) .
C35 C40 1.402(5) .
C35 C36 1.403(5) .
C36 C37 1.396(5) .
C36 C41 1.502(5) .
C37 C38 1.391(6) .
C37 H37 0.9500 .
C38 C39 1.386(6) .
C38 C42 1.514(5) .
C39 C40 1.396(5) .
C39 H39 0.9500 .
C40 C43 1.515(5) .
C41 H41A 0.9800 .
C41 H41B 0.9800 .
C41 H41C 0.9800 .
C42 H42A 0.9800 .
C42 H42B 0.9800 .
C42 H42C 0.9800 .
C43 H43A 0.9800 .
C43 H43B 0.9800 .
C43 H43C 0.9800 .
C44 C49 1.408(5) .
C44 C45 1.412(4) .
C45 C46 1.388(5) .
C45 C50 1.508(5) .
C46 C47 1.391(6) .
C46 H46 0.9500 .
C47 C48 1.392(5) .
C47 C51 1.503(5) .
C48 C49 1.393(5) .
C48 H48 0.9500 .
C49 C52 1.513(4) .
C50 H50A 0.9800 .
C50 H50B 0.9800 .
C50 H50C 0.9800 .
C51 H51A 0.9800 .
C51 H51B 0.9800 .
C51 H51C 0.9800 .
C52 H52A 0.9800 .
C52 H52B 0.9800 .
C52 H52C 0.9800 .
C53 C55 1.392(5) 2_655
C53 C55 1.392(5) .
C53 C58 1.504(8) .
C55 C56 1.386(6) .
C55 H55 0.9500 .
C56 C57 1.383(5) .
C56 H56 0.9500 .
C57 C56 1.383(5) 2_655
C57 H57 0.9500 .
C58 H58A 0.9800 .
C58 H58B 0.9800 .
C58 H58C 0.9800 .
C59 C60 1.390(5) 2_756
C59 C60 1.390(5) .
C59 C63 1.509(8) .
C60 C61 1.378(6) .
C60 H60 0.9500 .
C61 C62 1.382(5) .
C61 H61 0.9500 .
C62 C61 1.382(5) 2_756
C62 H62 0.9500 .
C63 H63A 0.9800 .
C63 H63B 0.9800 .
C63 H63C 0.9800 .

loop_
_geom_torsion_atom_site_label_1
_geom_torsion_atom_site_label_2
_geom_torsion_atom_site_label_3
_geom_torsion_atom_site_label_4
_geom_torsion
_geom_torsion_site_symmetry_1
_geom_torsion_site_symmetry_4
C3 N1 C1 C2 -56.0(4) . .
Sn1 N1 C1 C2 175.6(3) . .
Sn2 N1 C1 C2 74.4(4) . .
C1 N1 C3 C4 -59.6(4) . .
Sn1 N1 C3 C4 72.1(3) . .
Sn2 N1 C3 C4 174.4(2) . .
C10 C5 C6 C7 -1.3(5) . .
Sn1 C5 C6 C7 -178.2(2) . .
C10 C5 C6 C11 176.9(3) . .
Sn1 C5 C6 C11 0.0(5) . .
C5 C6 C7 C8 0.6(5) . .
C11 C6 C7 C8 -177.7(3) . .
C6 C7 C8 C9 0.5(6) . .
C7 C8 C9 C10 -0.7(5) . .
C8 C9 C10 C5 -0.1(5) . .
C8 C9 C10 C20 178.7(3) . .
C6 C5 C10 C9 1.1(5) . .
Sn1 C5 C10 C9 178.6(2) . .
C6 C5 C10 C20 -177.7(3) . .
Sn1 C5 C10 C20 -0.2(4) . .
C7 C6 C11 C16 110.4(4) . .
C5 C6 C11 C16 -67.8(4) . .
C7 C6 C11 C12 -67.2(4) . .
C5 C6 C11 C12 114.5(4) . .
C16 C11 C12 C13 3.4(5) . .
C6 C11 C12 C13 -179.0(3) . .
C16 C11 C12 C17 -176.8(3) . .
C6 C11 C12 C17 0.8(5) . .
C11 C12 C13 C14 -0.1(5) . .
C17 C12 C13 C14 -179.9(3) . .
C12 C13 C14 C15 -2.5(5) . .
C12 C13 C14 C18 176.5(3) . .
C13 C14 C15 C16 1.7(5) . .
C18 C14 C15 C16 -177.3(3) . .
C14 C15 C16 C11 1.5(5) . .
C14 C15 C16 C19 -177.9(3) . .
C12 C11 C16 C15 -4.1(5) . .
C6 C11 C16 C15 178.2(3) . .
C12 C11 C16 C19 175.4(3) . .
C6 C11 C16 C19 -2.3(5) . .
C9 C10 C20 C21 -100.3(4) . .
C5 C10 C20 C21 78.6(4) . .
C9 C10 C20 C25 79.0(4) . .
C5 C10 C20 C25 -102.2(4) . .
C25 C20 C21 C22 4.0(5) . .
C10 C20 C21 C22 -176.7(3) . .
C25 C20 C21 C26 -176.8(3) . .
C10 C20 C21 C26 2.4(5) . .
C20 C21 C22 C23 -0.9(5) . .
C26 C21 C22 C23 180.0(3) . .
C21 C22 C23 C24 -2.3(5) . .
C21 C22 C23 C27 178.0(3) . .
C22 C23 C24 C25 2.4(5) . .
C27 C23 C24 C25 -177.9(3) . .
C23 C24 C25 C20 0.7(5) . .
C23 C24 C25 C28 -178.2(3) . .
C21 C20 C25 C24 -3.9(4) . .
C10 C20 C25 C24 176.8(3) . .
C21 C20 C25 C28 174.9(3) . .
C10 C20 C25 C28 -4.3(4) . .
C34 C29 C30 C31 -1.3(5) . .
Sn2 C29 C30 C31 -169.7(2) . .
C34 C29 C30 C35 178.3(3) . .
Sn2 C29 C30 C35 9.8(4) . .
C29 C30 C31 C32 1.7(5) . .
C35 C30 C31 C32 -177.9(3) . .
C30 C31 C32 C33 -1.1(6) . .
C31 C32 C33 C34 0.2(6) . .
C32 C33 C34 C29 0.2(5) . .
C32 C33 C34 C44 -179.9(3) . .
C30 C29 C34 C33 0.4(5) . .
Sn2 C29 C34 C33 170.0(3) . .
C30 C29 C34 C44 -179.5(3) . .
Sn2 C29 C34 C44 -9.9(4) . .
C31 C30 C35 C40 98.8(4) . .
C29 C30 C35 C40 -80.8(4) . .
C31 C30 C35 C36 -79.4(4) . .
C29 C30 C35 C36 101.0(4) . .
C40 C35 C36 C37 1.2(5) . .
C30 C35 C36 C37 179.5(3) . .
C40 C35 C36 C41 179.3(3) . .
C30 C35 C36 C41 -2.5(5) . .
C35 C36 C37 C38 -0.4(5) . .
C41 C36 C37 C38 -178.5(3) . .
C36 C37 C38 C39 -0.8(6) . .
C36 C37 C38 C42 177.7(4) . .
C37 C38 C39 C40 1.1(6) . .
C42 C38 C39 C40 -177.4(4) . .
C38 C39 C40 C35 -0.3(6) . .
C38 C39 C40 C43 -179.5(4) . .
C36 C35 C40 C39 -0.9(5) . .
C30 C35 C40 C39 -179.1(3) . .
C36 C35 C40 C43 178.3(4) . .
C30 C35 C40 C43 0.1(5) . .
C33 C34 C44 C49 73.9(4) . .
C29 C34 C44 C49 -106.2(4) . .
C33 C34 C44 C45 -102.9(4) . .
C29 C34 C44 C45 77.0(4) . .
C49 C44 C45 C46 4.2(5) . .
C34 C44 C45 C46 -179.0(3) . .
C49 C44 C45 C50 -172.5(3) . .
C34 C44 C45 C50 4.4(5) . .
C44 C45 C46 C47 -0.9(5) . .
C50 C45 C46 C47 175.8(3) . .
C45 C46 C47 C48 -2.0(5) . .
C45 C46 C47 C51 178.3(3) . .
C46 C47 C48 C49 1.6(5) . .
C51 C47 C48 C49 -178.7(3) . .
C47 C48 C49 C44 1.7(5) . .
C47 C48 C49 C52 -176.1(3) . .
C45 C44 C49 C48 -4.6(5) . .
C34 C44 C49 C48 178.6(3) . .
C45 C44 C49 C52 173.1(3) . .
C34 C44 C49 C52 -3.8(5) . .
C55 C53 C55 C56 0.0(3) 2_655 .
C58 C53 C55 C56 -180.0(3) . .
C53 C55 C56 C57 0.0(5) . .
C55 C56 C57 C56 0.0(3) . 2_655
C60 C59 C60 C61 -0.2(3) 2_756 .
C63 C59 C60 C61 179.8(3) . .
C59 C60 C61 C62 0.4(5) . .
C60 C61 C62 C61 -0.2(3) . 2_756
